data_4341544
loop_
_publ_author_name
'Ovcharenko, Victor'
'Kuznetsova, Olga'
'Fursova, Elena'
'Romanenko, Galina'
'Polushkin, Alexey'
'Sagdeev, Renad'

_publ_section_title
;
 Redox-induced change in the ligand coordination mode.
;
_journal_issue 19
_journal_name_full 'Inorganic chemistry'
_journal_page_first 10033
_journal_page_last 10035
_journal_paper_doi 10.1021/ic501787m
_journal_volume 53
_journal_year 2014
_chemical_formula_sum 'C66.5 H89 Co3 N12 O21.5'
_chemical_formula_weight 1577.29
_chemical_name_systematic
; 
 ? 
;
_space_group_IT_number 2
_symmetry_cell_setting triclinic
_symmetry_space_group_name_Hall '-P 1'
_symmetry_space_group_name_H-M 'P -1'
_atom_sites_solution_hydrogens geom
_atom_sites_solution_primary direct
_atom_sites_solution_secondary difmap
_audit_creation_method SHELXL-97
_cell_angle_alpha 89.253(4)
_cell_angle_beta 81.491(2)
_cell_angle_gamma 88.150(4)
_cell_formula_units_Z 2
_cell_length_a 13.3400(10)
_cell_length_b 15.9770(10)
_cell_length_c 18.2670(10)
_cell_measurement_reflns_used 2583
_cell_measurement_temperature 293(2)
_cell_measurement_theta_max 17.10
_cell_measurement_theta_min 2.15
_cell_volume 3848.3(4)
_computing_cell_refinement 'Bruker SAINT'
_computing_data_collection 'Bruker APEX2'
_computing_data_reduction 'Bruker SAINT'
_computing_molecular_graphics 'Bruker SHELXTL'
_computing_publication_material 'Bruker SHELXTL'
_computing_structure_refinement 'SHELXL-97 (Sheldrick, 1997)'
_computing_structure_solution 'SHELXS-97 (Sheldrick, 1990)'
_diffrn_ambient_temperature 293(2)
_diffrn_measured_fraction_theta_full 0.986
_diffrn_measured_fraction_theta_max 0.986
_diffrn_measurement_device_type 'Bruker APEX-II CCD'
_diffrn_measurement_method '\f and \w scans'
_diffrn_radiation_monochromator graphite
_diffrn_radiation_source 'fine-focus sealed tube'
_diffrn_radiation_type MoK\a
_diffrn_radiation_wavelength 0.71073
_diffrn_reflns_av_R_equivalents 0.1647
_diffrn_reflns_av_sigmaI/netI 0.2613
_diffrn_reflns_limit_h_max 15
_diffrn_reflns_limit_h_min -17
_diffrn_reflns_limit_k_max 21
_diffrn_reflns_limit_k_min -21
_diffrn_reflns_limit_l_max 24
_diffrn_reflns_limit_l_min -24
_diffrn_reflns_number 70104
_diffrn_reflns_theta_full 28.38
_diffrn_reflns_theta_max 28.38
_diffrn_reflns_theta_min 1.13
_diffrn_standards_number 0
_exptl_absorpt_coefficient_mu 0.716
_exptl_absorpt_correction_type none
_exptl_crystal_colour dark_red
_exptl_crystal_density_diffrn 1.361
_exptl_crystal_density_method 'not measured'
_exptl_crystal_description bulk
_exptl_crystal_F_000 1650
_exptl_crystal_size_max 0.16
_exptl_crystal_size_mid 0.10
_exptl_crystal_size_min 0.08
_refine_diff_density_max 0.930
_refine_diff_density_min -0.507
_refine_diff_density_rms 0.090
_refine_ls_extinction_method none
_refine_ls_goodness_of_fit_ref 0.931
_refine_ls_hydrogen_treatment mixed
_refine_ls_matrix_type fullcycle
_refine_ls_number_parameters 973
_refine_ls_number_reflns 19003
_refine_ls_number_restraints 359
_refine_ls_restrained_S_all 1.000
_refine_ls_R_factor_all 0.2729
_refine_ls_R_factor_gt 0.0814
_refine_ls_shift/su_max 0.002
_refine_ls_shift/su_mean 0.000
_refine_ls_structure_factor_coef Fsqd
_refine_ls_weighting_details 'calc w=1/[\s^2^(Fo^2^)+(0.1019P)^2^+0.0000P] where P=(Fo^2^+2Fc^2^)/3'
_refine_ls_weighting_scheme calc
_refine_ls_wR_factor_gt 0.1751
_refine_ls_wR_factor_ref 0.2570
_reflns_number_gt 5946
_reflns_number_total 19003
_reflns_threshold_expression >2sigma(I)
_cod_data_source_file ic501787m_si_002.cif
_cod_data_source_block '_1743'
_cod_depositor_comments
;
The following automatic conversions were performed:

'_symmetry_cell_setting' value 'Triclinic' changed to 'triclinic'
according to
/usr/data/users/saulius/crontab/automatic-downloads/current/ACS/lib/dictionaries/cif_core.dic
dictionary named 'cif_core.dic' version 2.4.2 from 2011-04-26.

Automatic conversion script
Id: cif_fix_values 2827 2014-09-09 07:05:25Z andrius 
;
_cod_original_sg_symbol_H-M P-1
_cod_original_formula_sum 'C66.50 H89 Co3 N12 O21.50'
_cod_database_code 4341544

loop_
_symmetry_equiv_pos_as_xyz
'x, y, z'
'-x, -y, -z'

loop_
_atom_site_label
_atom_site_type_symbol
_atom_site_fract_x
_atom_site_fract_y
_atom_site_fract_z
_atom_site_U_iso_or_equiv
_atom_site_adp_type
_atom_site_occupancy
_atom_site_symmetry_multiplicity
_atom_site_calc_flag
_atom_site_refinement_flags
_atom_site_disorder_assembly
_atom_site_disorder_group
Co1 Co 0.93364(7) 0.15661(6) 0.85804(5) 0.0418(3) Uani 1 1 d U . .
Co2 Co 0.92157(7) 0.32749(6) 0.77365(5) 0.0398(3) Uani 1 1 d U . .
Co3 Co 0.80387(7) 0.40289(6) 0.65376(5) 0.0441(3) Uani 1 1 d U . .
O11 O 0.8549(4) 0.5074(3) 0.6890(3) 0.0539(13) Uani 1 1 d U . .
O12 O 0.9128(4) 0.4556(3) 0.7889(3) 0.0535(13) Uani 1 1 d U . .
C11 C 0.8986(5) 0.5136(4) 0.7460(4) 0.0445(17) Uani 1 1 d U A .
C12 C 0.9315(6) 0.6013(4) 0.7629(4) 0.057(2) Uani 1 1 d DU . .
C131 C 1.0030(17) 0.5944(13) 0.8188(12) 0.090(6) Uani 0.50 1 d PDU A 1
H13A H 1.0240 0.6493 0.8296 0.135 Uiso 0.50 1 calc PR A 1
H13B H 1.0613 0.5605 0.7994 0.135 Uiso 0.50 1 calc PR A 1
H13C H 0.9695 0.5691 0.8634 0.135 Uiso 0.50 1 calc PR A 1
C141 C 0.8352(13) 0.6443(13) 0.7996(14) 0.108(8) Uani 0.50 1 d PDU A 1
H14A H 0.8493 0.7003 0.8124 0.162 Uiso 0.50 1 calc PR A 1
H14B H 0.8090 0.6139 0.8436 0.162 Uiso 0.50 1 calc PR A 1
H14C H 0.7860 0.6460 0.7661 0.162 Uiso 0.50 1 calc PR A 1
C151 C 0.980(2) 0.6421(14) 0.6930(10) 0.115(9) Uani 0.50 1 d PDU A 1
H15A H 1.0019 0.6967 0.7038 0.173 Uiso 0.50 1 calc PR A 1
H15B H 0.9320 0.6474 0.6588 0.173 Uiso 0.50 1 calc PR A 1
H15C H 1.0376 0.6085 0.6714 0.173 Uiso 0.50 1 calc PR A 1
C13 C 1.0454(12) 0.5988(16) 0.758(2) 0.178(14) Uani 0.50 1 d PDU A 2
H13D H 1.0677 0.6529 0.7691 0.267 Uiso 0.50 1 calc PR A 2
H13E H 1.0752 0.5838 0.7082 0.267 Uiso 0.50 1 calc PR A 2
H13F H 1.0657 0.5580 0.7920 0.267 Uiso 0.50 1 calc PR A 2
C14 C 0.886(3) 0.6277(19) 0.8383(12) 0.198(14) Uani 0.50 1 d PDU A 2
H14D H 0.9094 0.6822 0.8478 0.297 Uiso 0.50 1 calc PR A 2
H14E H 0.9068 0.5884 0.8739 0.297 Uiso 0.50 1 calc PR A 2
H14F H 0.8138 0.6295 0.8421 0.297 Uiso 0.50 1 calc PR A 2
C15 C 0.904(3) 0.6669(15) 0.7072(17) 0.167(13) Uani 0.50 1 d PDU A 2
H15D H 0.9261 0.7206 0.7202 0.250 Uiso 0.50 1 calc PR A 2
H15E H 0.8322 0.6691 0.7077 0.250 Uiso 0.50 1 calc PR A 2
H15F H 0.9374 0.6522 0.6586 0.250 Uiso 0.50 1 calc PR A 2
O21 O 1.0511(4) 0.2136(3) 0.8869(3) 0.0510(13) Uani 1 1 d U . .
O22 O 1.0614(3) 0.3194(3) 0.8066(3) 0.0540(13) Uani 1 1 d U . .
C21 C 1.0912(5) 0.2798(5) 0.8594(4) 0.0462(18) Uani 1 1 d U . .
C22 C 1.1791(6) 0.3129(5) 0.8939(4) 0.0511(19) Uani 1 1 d U . .
C23 C 1.2723(6) 0.2590(6) 0.8672(6) 0.093(3) Uani 1 1 d U . .
H23A H 1.3291 0.2790 0.8878 0.139 Uiso 1 1 calc R . .
H23B H 1.2865 0.2618 0.8141 0.139 Uiso 1 1 calc R . .
H23C H 1.2606 0.2021 0.8826 0.139 Uiso 1 1 calc R . .
C24 C 1.2007(7) 0.4026(5) 0.8686(5) 0.085(3) Uani 1 1 d U . .
H24A H 1.2562 0.4224 0.8909 0.128 Uiso 1 1 calc R . .
H24B H 1.1415 0.4377 0.8833 0.128 Uiso 1 1 calc R . .
H24C H 1.2179 0.4043 0.8157 0.128 Uiso 1 1 calc R . .
C25 C 1.1547(8) 0.3099(7) 0.9763(5) 0.105(4) Uani 1 1 d U . .
H25A H 1.2101 0.3314 0.9977 0.158 Uiso 1 1 calc R . .
H25B H 1.1439 0.2530 0.9924 0.158 Uiso 1 1 calc R . .
H25C H 1.0944 0.3433 0.9919 0.158 Uiso 1 1 calc R . .
O1C O 0.9750(4) -0.1781(3) 0.8617(4) 0.100(2) Uani 1 1 d U . .
N2C N 0.9969(5) -0.1034(4) 0.8449(4) 0.0558(17) Uani 1 1 d U . .
C3C C 1.0909(6) -0.0807(5) 0.7939(5) 0.058(2) Uani 1 1 d U . .
C4C C 1.0660(7) -0.0892(6) 0.7161(5) 0.082(3) Uani 1 1 d U . .
H4CA H 1.0630 -0.1474 0.7046 0.123 Uiso 1 1 calc R . .
H4CB H 1.1176 -0.0636 0.6815 0.123 Uiso 1 1 calc R . .
H4CC H 1.0016 -0.0619 0.7128 0.123 Uiso 1 1 calc R . .
C5C C 1.1781(6) -0.1399(5) 0.8071(6) 0.090(3) Uani 1 1 d U . .
H5CA H 1.1667 -0.1947 0.7896 0.135 Uiso 1 1 calc R . .
H5CB H 1.1823 -0.1428 0.8590 0.135 Uiso 1 1 calc R . .
H5CC H 1.2405 -0.1196 0.7808 0.135 Uiso 1 1 calc R . .
C6C C 1.0987(5) 0.0102(5) 0.8187(5) 0.0549(19) Uani 1 1 d U . .
C7C C 1.1445(6) 0.0685(5) 0.7558(4) 0.063(2) Uani 1 1 d U . .
H7CA H 1.1470 0.1241 0.7745 0.094 Uiso 1 1 calc R . .
H7CB H 1.1032 0.0691 0.7170 0.094 Uiso 1 1 calc R . .
H7CC H 1.2119 0.0486 0.7367 0.094 Uiso 1 1 calc R . .
C8C C 1.1537(6) 0.0183(5) 0.8859(5) 0.072(2) Uani 1 1 d U . .
H8CA H 1.1554 0.0763 0.8986 0.108 Uiso 1 1 calc R . .
H8CB H 1.2217 -0.0042 0.8742 0.108 Uiso 1 1 calc R . .
H8CC H 1.1184 -0.0121 0.9270 0.108 Uiso 1 1 calc R . .
N9C N 0.9895(4) 0.0361(3) 0.8442(3) 0.0413(14) Uani 1 1 d U . .
C11C C 0.9376(5) -0.0305(4) 0.8643(4) 0.0399(16) Uani 1 1 d U . .
C12C C 0.8322(5) -0.0324(4) 0.9010(4) 0.0418(17) Uani 1 1 d U . .
C13C C 0.7798(6) 0.0415(5) 0.9303(4) 0.0470(18) Uani 1 1 d U . .
O14C O 0.8162(4) 0.1163(3) 0.9232(3) 0.0567(14) Uani 1 1 d U . .
C15C C 0.6815(6) 0.0336(5) 0.9711(4) 0.057(2) Uani 1 1 d U . .
H15G H 0.6475 0.0809 0.9927 0.068 Uiso 1 1 calc R . .
C16C C 0.6357(6) -0.0413(5) 0.9793(4) 0.061(2) Uani 1 1 d U . .
H16A H 0.5717 -0.0454 1.0071 0.073 Uiso 1 1 calc R . .
C17C C 0.6849(6) -0.1113(5) 0.9462(4) 0.056(2) Uani 1 1 d U . .
N18C N 0.6336(5) -0.1912(4) 0.9505(4) 0.0637(19) Uani 1 1 d U . .
O19C O 0.5509(5) -0.1926(4) 0.9908(4) 0.096(2) Uani 1 1 d U . .
O20C O 0.6714(5) -0.2499(4) 0.9148(4) 0.088(2) Uani 1 1 d U . .
C21C C 0.7806(5) -0.1074(4) 0.9071(4) 0.0474(18) Uani 1 1 d U . .
H21A H 0.8116 -0.1553 0.8844 0.057 Uiso 1 1 calc R . .
O1A O 0.4446(4) 0.4196(4) 0.5548(3) 0.0842(19) Uani 1 1 d U . .
N2A N 0.5096(4) 0.4320(4) 0.5982(3) 0.0518(16) Uani 1 1 d U . .
C3A C 0.4827(6) 0.4709(5) 0.6723(5) 0.060(2) Uani 1 1 d U . .
C4A C 0.4390(6) 0.3988(5) 0.7247(5) 0.076(3) Uani 1 1 d U . .
H4AA H 0.3728 0.3859 0.7143 0.115 Uiso 1 1 calc R . .
H4AB H 0.4344 0.4162 0.7752 0.115 Uiso 1 1 calc R . .
H4AC H 0.4830 0.3500 0.7168 0.115 Uiso 1 1 calc R . .
C5A C 0.4025(6) 0.5411(6) 0.6695(6) 0.093(3) Uani 1 1 d U . .
H5AA H 0.4305 0.5850 0.6371 0.139 Uiso 1 1 calc R . .
H5AB H 0.3820 0.5629 0.7183 0.139 Uiso 1 1 calc R . .
H5AC H 0.3448 0.5193 0.6512 0.139 Uiso 1 1 calc R . .
C6A C 0.5886(6) 0.4959(5) 0.6859(4) 0.0537(19) Uani 1 1 d U . .
C7A C 0.6044(6) 0.4932(5) 0.7658(4) 0.069(2) Uani 1 1 d U . .
H7AA H 0.5871 0.4391 0.7866 0.104 Uiso 1 1 calc R . .
H7AB H 0.5621 0.5356 0.7928 0.104 Uiso 1 1 calc R . .
H7AC H 0.6742 0.5032 0.7691 0.104 Uiso 1 1 calc R . .
C8A C 0.6162(6) 0.5821(5) 0.6515(5) 0.076(3) Uani 1 1 d U . .
H8AA H 0.6828 0.5956 0.6605 0.113 Uiso 1 1 calc R . .
H8AB H 0.5680 0.6238 0.6735 0.113 Uiso 1 1 calc R . .
H8AC H 0.6149 0.5806 0.5992 0.113 Uiso 1 1 calc R . .
N9A N 0.6583(4) 0.4351(4) 0.6406(3) 0.0458(14) Uani 1 1 d U . .
C11A C 0.6119(5) 0.4057(4) 0.5889(4) 0.0469(18) Uani 1 1 d U . .
C12A C 0.6575(5) 0.3501(5) 0.5295(4) 0.0487(18) Uani 1 1 d U . .
C13A C 0.7643(6) 0.3377(5) 0.5132(4) 0.057(2) Uani 1 1 d U . .
O14A O 0.8296(4) 0.3674(4) 0.5518(3) 0.0677(16) Uani 1 1 d U . .
C15A C 0.8049(7) 0.2887(6) 0.4516(5) 0.084(3) Uani 1 1 d U . .
H15H H 0.8748 0.2843 0.4376 0.101 Uiso 1 1 calc R . .
C16A C 0.7423(7) 0.2476(7) 0.4122(5) 0.093(3) Uani 1 1 d U . .
H16B H 0.7694 0.2148 0.3720 0.112 Uiso 1 1 calc R . .
C17A C 0.6402(7) 0.2549(6) 0.4323(5) 0.083(3) Uani 1 1 d U . .
N18A N 0.5761(8) 0.2093(7) 0.3911(6) 0.137(4) Uani 1 1 d U . .
O19A O 0.6152(7) 0.1660(8) 0.3398(6) 0.238(6) Uani 1 1 d U . .
O20A O 0.4857(6) 0.2174(6) 0.4063(5) 0.163(4) Uani 1 1 d U . .
C21A C 0.5967(6) 0.3067(5) 0.4886(4) 0.067(2) Uani 1 1 d U . .
H21B H 0.5265 0.3126 0.4992 0.080 Uiso 1 1 calc R . .
O1B O 0.9553(3) 0.3475(3) 0.6659(2) 0.0464(12) Uani 1 1 d U . .
N2B N 1.0297(4) 0.3031(3) 0.6242(3) 0.0438(14) Uani 1 1 d U . .
C3B C 1.1200(6) 0.3472(5) 0.5832(4) 0.0515(18) Uani 1 1 d U . .
C4B C 1.1610(6) 0.4067(5) 0.6340(5) 0.073(3) Uani 1 1 d U . .
H4BA H 1.1122 0.4514 0.6473 0.110 Uiso 1 1 calc R . .
H4BB H 1.2229 0.4293 0.6092 0.110 Uiso 1 1 calc R . .
H4BC H 1.1742 0.3772 0.6779 0.110 Uiso 1 1 calc R . .
C5B C 1.0798(7) 0.3969(6) 0.5206(5) 0.087(3) Uani 1 1 d U . .
H5BA H 1.0380 0.4434 0.5411 0.131 Uiso 1 1 calc R . .
H5BB H 1.0405 0.3611 0.4949 0.131 Uiso 1 1 calc R . .
H5BC H 1.1359 0.4172 0.4867 0.131 Uiso 1 1 calc R . .
C6B C 1.1878(6) 0.2717(5) 0.5570(5) 0.065(2) Uani 1 1 d U . .
C7B C 1.2519(7) 0.2411(6) 0.6161(6) 0.091(3) Uani 1 1 d U . .
H7BA H 1.2936 0.1936 0.5977 0.137 Uiso 1 1 calc R . .
H7BB H 1.2079 0.2252 0.6602 0.137 Uiso 1 1 calc R . .
H7BC H 1.2942 0.2852 0.6273 0.137 Uiso 1 1 calc R . .
C8B C 1.2549(7) 0.2813(6) 0.4829(5) 0.105(4) Uani 1 1 d U . .
H8BA H 1.2142 0.2999 0.4463 0.158 Uiso 1 1 calc R . .
H8BB H 1.2874 0.2283 0.4685 0.158 Uiso 1 1 calc R . .
H8BC H 1.3055 0.3217 0.4870 0.158 Uiso 1 1 calc R . .
N9B N 1.1113(5) 0.2065(4) 0.5529(3) 0.0659(19) Uani 1 1 d U . .
H9BA H 1.1191 0.1620 0.5227 0.079 Uiso 1 1 d R . .
C11B C 1.0261(5) 0.2263(5) 0.6027(4) 0.0431(17) Uani 1 1 d U . .
C12B C 0.9477(5) 0.1664(4) 0.6241(4) 0.0444(17) Uani 1 1 d U . .
C13B C 0.9060(5) 0.1507(4) 0.6992(4) 0.0422(17) Uani 1 1 d U . .
O14B O 0.9338(3) 0.1930(3) 0.7527(2) 0.0433(11) Uani 1 1 d U . .
C15B C 0.8366(5) 0.0856(4) 0.7137(4) 0.0455(18) Uani 1 1 d U . .
H15I H 0.8069 0.0756 0.7622 0.055 Uiso 1 1 calc R . .
C16B C 0.8119(6) 0.0370(5) 0.6588(4) 0.058(2) Uani 1 1 d U . .
H16C H 0.7663 -0.0058 0.6698 0.070 Uiso 1 1 calc R . .
C17B C 0.8559(6) 0.0520(5) 0.5854(5) 0.061(2) Uani 1 1 d U . .
N18B N 0.8344(6) -0.0022(5) 0.5269(5) 0.087(3) Uani 1 1 d U . .
O19B O 0.7806(6) -0.0624(5) 0.5437(4) 0.124(3) Uani 1 1 d U . .
O20B O 0.8735(6) 0.0108(5) 0.4643(4) 0.117(3) Uani 1 1 d U . .
C21B C 0.9227(6) 0.1154(5) 0.5684(4) 0.056(2) Uani 1 1 d U . .
H21C H 0.9515 0.1244 0.5195 0.067 Uiso 1 1 calc R . .
O1D O 0.8615(3) 0.2825(3) 0.8719(2) 0.0462(12) Uani 1 1 d U . .
N2D N 0.7715(5) 0.3072(3) 0.9102(3) 0.0444(14) Uani 1 1 d U . .
C3D C 0.7684(7) 0.3556(5) 0.9795(4) 0.065(2) Uani 1 1 d DU . .
C4D C 0.8420(10) 0.3262(14) 1.0220(7) 0.315(9) Uani 1 1 d DU . .
H4DA H 0.8306 0.2685 1.0350 0.472 Uiso 1 1 calc R . .
H4DB H 0.8373 0.3587 1.0662 0.472 Uiso 1 1 calc R . .
H4DC H 0.9082 0.3312 0.9937 0.472 Uiso 1 1 calc R . .
C5D C 0.7866(18) 0.4450(8) 0.9574(7) 0.378(11) Uani 1 1 d DU . .
H5DA H 0.7825 0.4787 1.0009 0.567 Uiso 1 1 calc R . .
H5DB H 0.7363 0.4645 0.9281 0.567 Uiso 1 1 calc R . .
H5DC H 0.8528 0.4491 0.9289 0.567 Uiso 1 1 calc R . .
C6D C 0.6611(8) 0.3529(7) 1.0105(5) 0.105(3) Uani 1 1 d DU . .
C7D C 0.6578(13) 0.2683(9) 1.0637(8) 0.207(7) Uani 1 1 d DU . .
H7DA H 0.5898 0.2609 1.0880 0.311 Uiso 1 1 calc R . .
H7DB H 0.7019 0.2747 1.1002 0.311 Uiso 1 1 calc R . .
H7DC H 0.6799 0.2203 1.0339 0.311 Uiso 1 1 calc R . .
C8D C 0.6012(8) 0.4066(8) 1.0638(6) 0.157(5) Uani 1 1 d DU . .
H8DA H 0.5867 0.4589 1.0405 0.235 Uiso 1 1 calc R . .
H8DB H 0.6382 0.4165 1.1039 0.235 Uiso 1 1 calc R . .
H8DC H 0.5389 0.3802 1.0824 0.235 Uiso 1 1 calc R . .
N9D N 0.6100(5) 0.3248(5) 0.9487(4) 0.079(2) Uani 1 1 d U . .
H9DA H 0.5428 0.3258 0.9472 0.095 Uiso 1 1 d R . .
C11D C 0.6833(6) 0.2928(4) 0.8941(4) 0.0504(19) Uani 1 1 d U . .
C12D C 0.6559(5) 0.2529(4) 0.8284(4) 0.0455(18) Uani 1 1 d U . .
C13D C 0.7018(5) 0.2741(4) 0.7564(4) 0.0430(17) Uani 1 1 d U . .
O14D O 0.7724(3) 0.3319(3) 0.7454(2) 0.0450(11) Uani 1 1 d U . .
C15D C 0.6705(5) 0.2348(4) 0.6965(4) 0.0463(18) Uani 1 1 d U . .
H15J H 0.7031 0.2458 0.6489 0.056 Uiso 1 1 calc R . .
C16D C 0.5923(6) 0.1799(4) 0.7067(4) 0.054(2) Uani 1 1 d U . .
H16D H 0.5700 0.1560 0.6660 0.065 Uiso 1 1 calc R . .
C17D C 0.5470(5) 0.1607(4) 0.7772(4) 0.0512(19) Uani 1 1 d U . .
N18D N 0.4627(5) 0.1034(4) 0.7877(5) 0.072(2) Uani 1 1 d U . .
O19D O 0.4263(5) 0.0817(5) 0.7337(4) 0.115(3) Uani 1 1 d U . .
O20D O 0.4296(5) 0.0819(4) 0.8513(4) 0.096(2) Uani 1 1 d U . .
C21D C 0.5784(5) 0.1957(4) 0.8372(4) 0.0508(19) Uani 1 1 d U . .
H21D H 0.5479 0.1812 0.8846 0.061 Uiso 1 1 calc R . .
O11S O 0.3731 0.0415 0.2303 0.278 Uani 1 1 d U . .
C12S C 0.4003 0.1198 0.2345 0.224 Uani 1 1 d U . .
C11S C 0.5092 0.1255 0.1927 0.168 Uani 1 1 d U . .
H11A H 0.5309 0.0721 0.1713 0.252 Uiso 1 1 d R . .
H11B H 0.5106 0.1671 0.1542 0.252 Uiso 1 1 d R . .
H11C H 0.5540 0.1407 0.2266 0.252 Uiso 1 1 d R . .
C13S C 0.3376 0.1783 0.2734 0.173 Uani 1 1 d U . .
H13G H 0.2744 0.1535 0.2925 0.259 Uiso 1 1 d R . .
H13H H 0.3690 0.1980 0.3137 0.259 Uiso 1 1 d R . .
H13I H 0.3256 0.2244 0.2413 0.259 Uiso 1 1 d R . .
O21S O 0.6057 0.0807 0.5273 0.197 Uani 0.50 1 d PDU . .
C21S C 0.4316 0.0515 0.5457 0.233 Uani 0.50 1 d PDU . .
H21E H 0.4322 0.0679 0.5960 0.349 Uiso 0.50 1 d PR . .
H21G H 0.4030 0.0964 0.5193 0.349 Uiso 0.50 1 d PR . .
H21H H 0.3914 0.0028 0.5451 0.349 Uiso 0.50 1 d PR . .
C22S C 0.5390 0.0315 0.5092 0.275 Uani 0.50 1 d PDU . .
C23S C 0.5594 0.0039 0.4297 0.421 Uani 0.50 1 d PDU . .
H23E H 0.6309 -0.0061 0.4155 0.631 Uiso 0.50 1 d PR . .
H23F H 0.5243 -0.0467 0.4244 0.631 Uiso 0.50 1 d PR . .
H23G H 0.5359 0.0469 0.3986 0.631 Uiso 0.50 1 d PR . .

loop_
_atom_site_aniso_label
_atom_site_aniso_U_11
_atom_site_aniso_U_22
_atom_site_aniso_U_33
_atom_site_aniso_U_23
_atom_site_aniso_U_13
_atom_site_aniso_U_12
Co1 0.0459(6) 0.0384(5) 0.0409(6) 0.0032(4) -0.0051(5) -0.0068(4)
Co2 0.0443(6) 0.0365(5) 0.0389(6) -0.0003(4) -0.0062(5) -0.0060(4)
Co3 0.0466(6) 0.0461(6) 0.0402(6) 0.0024(5) -0.0072(5) -0.0090(5)
O11 0.060(3) 0.045(3) 0.061(3) 0.001(2) -0.019(3) -0.010(2)
O12 0.079(4) 0.037(3) 0.048(3) -0.004(2) -0.019(3) -0.005(2)
C11 0.045(4) 0.039(3) 0.048(5) -0.004(3) -0.001(3) -0.003(3)
C12 0.069(5) 0.040(4) 0.065(5) -0.003(3) -0.015(4) -0.013(4)
C131 0.115(13) 0.055(12) 0.115(14) 0.003(11) -0.066(12) -0.034(11)
C141 0.086(11) 0.078(12) 0.16(2) -0.090(14) -0.023(10) 0.000(9)
C151 0.20(2) 0.077(16) 0.069(10) 0.003(9) -0.013(11) -0.099(16)
C13 0.069(9) 0.065(16) 0.41(5) -0.03(3) -0.053(16) -0.009(11)
C14 0.29(3) 0.17(2) 0.111(13) -0.095(13) 0.08(2) -0.16(2)
C15 0.27(3) 0.054(12) 0.21(2) 0.045(16) -0.15(3) -0.04(2)
O21 0.056(3) 0.041(3) 0.059(3) 0.007(2) -0.019(3) -0.007(2)
O22 0.045(3) 0.055(3) 0.066(3) 0.008(3) -0.019(3) -0.011(2)
C21 0.047(4) 0.043(4) 0.051(5) -0.004(3) -0.013(4) -0.003(3)
C22 0.056(5) 0.052(4) 0.049(4) -0.007(4) -0.020(4) -0.008(3)
C23 0.045(5) 0.092(6) 0.149(9) -0.021(6) -0.034(5) -0.009(4)
C24 0.095(7) 0.068(5) 0.099(7) -0.006(5) -0.031(6) -0.035(5)
C25 0.108(8) 0.157(10) 0.059(5) -0.002(6) -0.034(5) -0.052(7)
O1C 0.075(4) 0.038(3) 0.173(7) 0.009(4) 0.033(4) -0.007(3)
N2C 0.051(4) 0.033(3) 0.078(5) 0.002(3) 0.007(3) 0.001(3)
C3C 0.045(4) 0.044(4) 0.079(5) 0.004(4) 0.008(4) 0.002(3)
C4C 0.080(7) 0.080(6) 0.080(5) -0.024(5) 0.010(5) -0.007(5)
C5C 0.057(5) 0.061(5) 0.142(9) 0.016(6) 0.009(5) 0.016(4)
C6C 0.038(4) 0.051(4) 0.073(5) 0.004(4) 0.000(4) -0.007(3)
C7C 0.045(5) 0.055(5) 0.080(6) 0.010(4) 0.016(4) -0.002(4)
C8C 0.059(5) 0.073(6) 0.089(6) 0.009(5) -0.024(5) -0.006(5)
N9C 0.040(3) 0.038(3) 0.045(4) 0.002(3) -0.002(3) -0.004(2)
C11C 0.042(4) 0.040(3) 0.037(4) 0.001(3) 0.000(3) -0.005(3)
C12C 0.048(4) 0.039(4) 0.035(4) 0.005(3) 0.005(3) -0.008(3)
C13C 0.051(4) 0.050(4) 0.039(4) 0.003(3) -0.002(3) -0.012(3)
O14C 0.060(3) 0.042(3) 0.063(3) -0.004(3) 0.012(3) -0.010(2)
C15C 0.057(5) 0.056(4) 0.051(5) 0.002(4) 0.016(4) -0.003(4)
C16C 0.041(5) 0.068(5) 0.067(6) 0.008(4) 0.009(4) -0.009(4)
C17C 0.048(4) 0.051(4) 0.068(6) 0.008(4) -0.007(4) -0.010(3)
N18C 0.059(4) 0.065(4) 0.066(5) 0.013(4) -0.003(4) -0.025(4)
O19C 0.080(4) 0.099(5) 0.100(5) 0.000(4) 0.026(4) -0.047(4)
O20C 0.084(5) 0.057(4) 0.119(6) -0.011(4) 0.001(4) -0.027(3)
C21C 0.047(4) 0.044(4) 0.052(5) 0.008(4) -0.008(4) -0.003(3)
O1A 0.060(4) 0.112(5) 0.086(4) -0.028(4) -0.032(3) 0.005(4)
N2A 0.041(3) 0.060(4) 0.056(4) -0.008(3) -0.010(3) 0.001(3)
C3A 0.049(4) 0.062(5) 0.069(5) -0.014(4) -0.003(4) -0.007(3)
C4A 0.074(6) 0.080(6) 0.070(6) -0.011(4) 0.012(5) -0.018(5)
C5A 0.068(6) 0.086(6) 0.126(9) -0.037(6) -0.024(6) 0.020(5)
C6A 0.057(4) 0.046(4) 0.057(5) -0.004(3) -0.006(4) -0.003(3)
C7A 0.072(6) 0.079(6) 0.056(5) -0.020(4) -0.005(4) -0.004(5)
C8A 0.078(6) 0.046(4) 0.102(7) 0.004(4) -0.011(5) -0.009(4)
N9A 0.040(3) 0.050(3) 0.047(4) -0.002(3) -0.006(3) -0.003(3)
C11A 0.041(4) 0.051(4) 0.048(5) 0.000(3) -0.006(3) -0.003(3)
C12A 0.044(4) 0.064(5) 0.037(4) 0.001(3) -0.003(3) -0.004(4)
C13A 0.054(4) 0.084(6) 0.032(4) -0.003(4) -0.004(4) -0.003(4)
O14A 0.040(3) 0.116(5) 0.046(3) -0.011(3) -0.002(2) -0.012(3)
C15A 0.054(5) 0.133(9) 0.063(6) -0.032(5) 0.001(4) 0.006(5)
C16A 0.070(5) 0.138(9) 0.070(6) -0.049(6) -0.011(5) 0.018(6)
C17A 0.064(5) 0.114(8) 0.074(6) -0.039(5) -0.025(5) 0.013(5)
N18A 0.082(5) 0.203(10) 0.133(8) -0.104(7) -0.033(6) 0.011(7)
O19A 0.127(7) 0.362(14) 0.234(11) -0.239(10) -0.039(7) 0.024(8)
O20A 0.077(5) 0.226(10) 0.195(9) -0.129(7) -0.047(5) 0.011(6)
C21A 0.058(5) 0.088(6) 0.057(5) -0.011(4) -0.014(4) 0.002(4)
O1B 0.046(3) 0.048(3) 0.043(3) 0.000(2) 0.000(2) -0.001(2)
N2B 0.041(3) 0.047(3) 0.040(3) 0.000(3) 0.006(3) -0.007(3)
C3B 0.046(4) 0.058(4) 0.050(5) 0.010(3) -0.002(3) -0.014(3)
C4B 0.056(5) 0.073(6) 0.090(6) -0.015(5) 0.000(4) -0.023(4)
C5B 0.076(6) 0.106(7) 0.078(6) 0.046(5) -0.009(5) -0.023(5)
C6B 0.053(5) 0.070(5) 0.067(5) -0.008(4) 0.009(4) -0.016(4)
C7B 0.062(6) 0.092(7) 0.123(7) -0.001(6) -0.026(5) 0.001(5)
C8B 0.091(8) 0.107(8) 0.099(7) 0.002(6) 0.052(6) -0.015(6)
N9B 0.061(4) 0.074(4) 0.055(4) -0.026(4) 0.020(3) -0.016(3)
C11B 0.041(4) 0.055(4) 0.034(4) -0.003(3) -0.005(3) -0.009(3)
C12B 0.038(4) 0.050(4) 0.045(4) -0.012(3) -0.001(3) -0.004(3)
C13B 0.043(4) 0.038(4) 0.044(4) -0.005(3) -0.005(3) 0.003(3)
O14B 0.056(3) 0.035(2) 0.040(3) -0.002(2) -0.009(2) -0.006(2)
C15B 0.040(4) 0.046(4) 0.051(4) -0.002(3) -0.005(3) -0.006(3)
C16B 0.056(5) 0.048(5) 0.071(5) -0.008(4) -0.010(4) -0.015(4)
C17B 0.062(5) 0.062(5) 0.064(5) -0.023(4) -0.016(4) -0.010(4)
N18B 0.093(6) 0.088(6) 0.084(5) -0.042(5) -0.018(5) -0.018(4)
O19B 0.147(7) 0.101(5) 0.131(6) -0.041(5) -0.034(5) -0.053(5)
O20B 0.133(6) 0.146(7) 0.074(4) -0.056(5) -0.009(4) -0.032(5)
C21B 0.059(5) 0.062(5) 0.047(4) -0.012(4) -0.007(4) -0.013(4)
O1D 0.050(3) 0.048(3) 0.037(3) 0.001(2) 0.006(2) -0.001(2)
N2D 0.054(3) 0.038(3) 0.040(3) -0.005(3) -0.001(3) -0.008(3)
C3D 0.076(5) 0.081(5) 0.035(4) -0.027(4) 0.001(4) -0.006(4)
C4D 0.130(10) 0.72(3) 0.100(9) -0.204(12) -0.067(7) 0.188(15)
C5D 0.84(3) 0.180(8) 0.083(10) -0.056(7) 0.106(14) -0.355(14)
C6D 0.082(6) 0.176(9) 0.056(6) -0.043(5) -0.001(4) -0.006(6)
C7D 0.282(19) 0.227(11) 0.123(11) 0.065(9) -0.055(11) -0.086(12)
C8D 0.102(9) 0.230(11) 0.125(10) -0.113(9) 0.043(7) -0.027(8)
N9D 0.066(4) 0.113(6) 0.053(4) -0.033(4) 0.014(3) -0.026(4)
C11D 0.052(4) 0.049(4) 0.048(4) -0.014(4) 0.006(4) -0.014(4)
C12D 0.045(4) 0.051(4) 0.039(4) -0.006(3) 0.003(3) -0.013(3)
C13D 0.037(4) 0.041(4) 0.049(4) 0.001(3) 0.002(3) -0.004(3)
O14D 0.039(3) 0.047(3) 0.050(3) 0.005(2) -0.005(2) -0.014(2)
C15D 0.053(5) 0.046(4) 0.039(4) 0.001(3) -0.004(4) -0.007(3)
C16D 0.068(5) 0.043(4) 0.053(4) -0.007(4) -0.014(4) -0.010(4)
C17D 0.045(4) 0.048(5) 0.061(5) 0.000(4) -0.006(4) -0.014(3)
N18D 0.063(5) 0.067(5) 0.085(5) -0.003(4) -0.006(4) -0.025(4)
O19D 0.096(5) 0.153(7) 0.105(5) -0.011(5) -0.026(4) -0.078(5)
O20D 0.096(5) 0.103(5) 0.086(4) -0.005(4) 0.006(4) -0.060(4)
C21D 0.049(5) 0.053(5) 0.048(4) -0.003(4) 0.004(4) -0.013(3)
O11S 0.218 0.330 0.259 0.020 0.043 0.016
C12S 0.226 0.271 0.170 0.035 -0.026 0.027
C11S 0.142 0.188 0.179 0.036 -0.040 -0.027
C13S 0.209 0.131 0.182 -0.028 -0.049 0.044
O21S 0.213 0.198 0.169 -0.042 -0.004 0.052
C21S 0.167 0.329 0.212 -0.076 -0.091 0.146
C22S 0.502 0.058 0.336 -0.033 -0.298 0.036
C23S 0.939 0.130 0.140 -0.024 0.096 -0.002

loop_
_atom_type_symbol
_atom_type_description
_atom_type_scat_dispersion_real
_atom_type_scat_dispersion_imag
_atom_type_scat_source
C C 0.0033 0.0016 'International Tables Vol C Tables 4.2.6.8 and 6.1.1.4'
H H 0.0000 0.0000 'International Tables Vol C Tables 4.2.6.8 and 6.1.1.4'
N N 0.0061 0.0033 'International Tables Vol C Tables 4.2.6.8 and 6.1.1.4'
O O 0.0106 0.0060 'International Tables Vol C Tables 4.2.6.8 and 6.1.1.4'
Co Co 0.3494 0.9721 'International Tables Vol C Tables 4.2.6.8 and 6.1.1.4'

loop_
_geom_angle_atom_site_label_1
_geom_angle_atom_site_label_2
_geom_angle_atom_site_label_3
_geom_angle
_geom_angle_site_symmetry_1
_geom_angle_site_symmetry_3
O14C Co1 O21 127.3(2) . .
O14C Co1 O14B 124.9(2) . .
O21 Co1 O14B 103.36(19) . .
O14C Co1 N9C 89.8(2) . .
O21 Co1 N9C 101.5(2) . .
O14B Co1 N9C 101.0(2) . .
O14C Co1 O1D 86.85(18) . .
O21 Co1 O1D 83.02(18) . .
O14B Co1 O1D 78.40(17) . .
N9C Co1 O1D 175.4(2) . .
O1B Co2 O1D 163.06(19) . .
O1B Co2 O22 102.4(2) . .
O1D Co2 O22 89.3(2) . .
O1B Co2 O12 88.82(19) . .
O1D Co2 O12 103.32(19) . .
O22 Co2 O12 91.5(2) . .
O1B Co2 O14D 80.94(18) . .
O1D Co2 O14D 87.25(18) . .
O22 Co2 O14D 176.47(19) . .
O12 Co2 O14D 89.80(19) . .
O1B Co2 O14B 88.81(17) . .
O1D Co2 O14B 79.10(17) . .
O22 Co2 O14B 88.53(18) . .
O12 Co2 O14B 177.58(18) . .
O14D Co2 O14B 90.33(17) . .
O14A Co3 O11 123.5(2) . .
O14A Co3 O14D 128.3(2) . .
O11 Co3 O14D 104.5(2) . .
O14A Co3 N9A 89.4(2) . .
O11 Co3 N9A 103.2(2) . .
O14D Co3 N9A 97.8(2) . .
O14A Co3 O1B 87.2(2) . .
O11 Co3 O1B 85.52(19) . .
O14D Co3 O1B 77.95(17) . .
N9A Co3 O1B 171.1(2) . .
C11 O11 Co3 125.3(5) . .
C11 O12 Co2 131.1(5) . .
O12 C11 O11 125.1(6) . .
O12 C11 C12 118.8(7) . .
O11 C11 C12 116.1(7) . .
C14 C12 C151 137.3(15) . .
C14 C12 C131 65.8(16) . .
C151 C12 C131 111.2(14) . .
C14 C12 C141 42.3(17) . .
C151 C12 C141 115.0(16) . .
C131 C12 C141 107.6(13) . .
C14 C12 C13 109(2) . .
C151 C12 C13 68.7(17) . .
C131 C12 C13 46.2(16) . .
C141 C12 C13 144.1(15) . .
C14 C12 C15 109(2) . .
C151 C12 C15 41.5(15) . .
C131 C12 C15 136.3(15) . .
C141 C12 C15 74.6(16) . .
C13 C12 C15 106.9(19) . .
C14 C12 C11 111.2(11) . .
C151 C12 C11 109.6(10) . .
C131 C12 C11 109.1(10) . .
C141 C12 C11 104.0(9) . .
C13 C12 C11 107.9(11) . .
C15 C12 C11 112.6(12) . .
C21 O21 Co1 127.7(5) . .
C21 O22 Co2 130.3(5) . .
O22 C21 O21 123.6(7) . .
O22 C21 C22 119.0(7) . .
O21 C21 C22 117.4(7) . .
C25 C22 C23 110.9(8) . .
C25 C22 C21 109.9(7) . .
C23 C22 C21 107.8(6) . .
C25 C22 C24 109.5(7) . .
C23 C22 C24 107.9(7) . .
C21 C22 C24 110.7(7) . .
O1C N2C C11C 127.6(6) . .
O1C N2C C3C 122.8(6) . .
C11C N2C C3C 109.4(6) . .
N2C C3C C4C 105.9(6) . .
N2C C3C C5C 109.6(7) . .
C4C C3C C5C 111.2(7) . .
N2C C3C C6C 98.8(6) . .
C4C C3C C6C 114.4(7) . .
C5C C3C C6C 115.7(7) . .
N9C C6C C8C 106.3(6) . .
N9C C6C C7C 109.8(6) . .
C8C C6C C7C 110.4(6) . .
N9C C6C C3C 102.8(5) . .
C8C C6C C3C 113.8(7) . .
C7C C6C C3C 113.3(7) . .
C11C N9C C6C 109.2(5) . .
C11C N9C Co1 124.6(5) . .
C6C N9C Co1 125.8(4) . .
N9C C11C N2C 110.3(6) . .
N9C C11C C12C 126.7(6) . .
N2C C11C C12C 123.0(6) . .
C21C C12C C13C 118.4(6) . .
C21C C12C C11C 120.3(6) . .
C13C C12C C11C 121.3(6) . .
O14C C13C C15C 117.2(7) . .
O14C C13C C12C 124.6(6) . .
C15C C13C C12C 118.1(7) . .
C13C O14C Co1 129.8(4) . .
C16C C15C C13C 121.6(7) . .
C15C C16C C17C 119.4(7) . .
C21C C17C C16C 121.3(7) . .
C21C C17C N18C 118.8(7) . .
C16C C17C N18C 119.9(7) . .
O20C N18C O19C 124.0(7) . .
O20C N18C C17C 120.1(7) . .
O19C N18C C17C 115.9(7) . .
C17C C21C C12C 120.8(7) . .
O1A N2A C11A 127.7(6) . .
O1A N2A C3A 123.1(6) . .
C11A N2A C3A 108.8(6) . .
N2A C3A C5A 110.2(7) . .
N2A C3A C6A 99.6(6) . .
C5A C3A C6A 117.5(7) . .
N2A C3A C4A 105.3(6) . .
C5A C3A C4A 110.3(7) . .
C6A C3A C4A 112.7(7) . .
N9A C6A C7A 111.4(6) . .
N9A C6A C3A 103.7(6) . .
C7A C6A C3A 114.6(7) . .
N9A C6A C8A 104.8(6) . .
C7A C6A C8A 110.2(7) . .
C3A C6A C8A 111.5(7) . .
C11A N9A C6A 108.9(6) . .
C11A N9A Co3 124.2(5) . .
C6A N9A Co3 126.9(5) . .
N9A C11A N2A 111.5(6) . .
N9A C11A C12A 125.5(7) . .
N2A C11A C12A 122.9(7) . .
C21A C12A C13A 118.5(7) . .
C21A C12A C11A 120.3(7) . .
C13A C12A C11A 121.2(7) . .
O14A C13A C15A 116.1(7) . .
O14A C13A C12A 124.9(7) . .
C15A C13A C12A 118.9(7) . .
C13A O14A Co3 127.0(5) . .
C16A C15A C13A 120.5(8) . .
C17A C16A C15A 119.5(8) . .
C16A C17A C21A 122.1(9) . .
C16A C17A N18A 118.4(9) . .
C21A C17A N18A 119.4(9) . .
O20A N18A O19A 121.6(10) . .
O20A N18A C17A 119.4(9) . .
O19A N18A C17A 118.9(10) . .
C17A C21A C12A 120.0(8) . .
N2B O1B Co2 121.6(4) . .
N2B O1B Co3 137.4(4) . .
Co2 O1B Co3 94.61(18) . .
C11B N2B O1B 126.8(6) . .
C11B N2B C3B 111.9(6) . .
O1B N2B C3B 120.0(5) . .
C4B C3B N2B 110.2(6) . .
C4B C3B C6B 116.5(7) . .
N2B C3B C6B 99.9(6) . .
C4B C3B C5B 109.5(7) . .
N2B C3B C5B 105.7(6) . .
C6B C3B C5B 114.1(7) . .
N9B C6B C8B 110.4(7) . .
N9B C6B C3B 101.4(6) . .
C8B C6B C3B 116.1(7) . .
N9B C6B C7B 106.3(7) . .
C8B C6B C7B 110.0(8) . .
C3B C6B C7B 111.9(7) . .
C11B N9B C6B 108.5(6) . .
N2B C11B N9B 109.7(6) . .
N2B C11B C12B 128.5(6) . .
N9B C11B C12B 121.8(6) . .
C21B C12B C13B 119.7(6) . .
C21B C12B C11B 116.9(6) . .
C13B C12B C11B 122.9(6) . .
O14B C13B C15B 121.1(6) . .
O14B C13B C12B 121.1(6) . .
C15B C13B C12B 117.7(6) . .
C13B O14B Co1 127.8(4) . .
C13B O14B Co2 129.7(4) . .
Co1 O14B Co2 96.67(18) . .
C16B C15B C13B 122.0(7) . .
C15B C16B C17B 119.4(7) . .
C21B C17B C16B 120.9(7) . .
C21B C17B N18B 119.2(8) . .
C16B C17B N18B 119.9(7) . .
O20B N18B O19B 122.1(8) . .
O20B N18B C17B 119.3(8) . .
O19B N18B C17B 118.5(9) . .
C17B C21B C12B 120.3(7) . .
N2D O1D Co2 125.3(4) . .
N2D O1D Co1 130.2(4) . .
Co2 O1D Co1 96.40(18) . .
C11D N2D O1D 126.9(6) . .
C11D N2D C3D 113.3(6) . .
O1D N2D C3D 119.7(6) . .
C4D C3D C6D 119.6(10) . .
C4D C3D N2D 112.0(8) . .
C6D C3D N2D 101.7(7) . .
C4D C3D C5D 110.0(14) . .
C6D C3D C5D 105.6(11) . .
N2D C3D C5D 107.0(7) . .
C8D C6D C3D 130.0(9) . .
C8D C6D N9D 115.8(9) . .
C3D C6D N9D 105.0(7) . .
C8D C6D C7D 96.5(10) . .
C3D C6D C7D 102.3(10) . .
N9D C6D C7D 101.9(9) . .
C11D N9D C6D 108.1(7) . .
N2D C11D N9D 109.5(6) . .
N2D C11D C12D 129.2(7) . .
N9D C11D C12D 121.3(7) . .
C21D C12D C13D 119.1(7) . .
C21D C12D C11D 118.9(6) . .
C13D C12D C11D 121.9(6) . .
O14D C13D C15D 120.4(6) . .
O14D C13D C12D 120.9(6) . .
C15D C13D C12D 118.7(6) . .
C13D O14D Co3 125.5(4) . .
C13D O14D Co2 129.0(4) . .
Co3 O14D Co2 96.55(18) . .
C16D C15D C13D 121.0(7) . .
C15D C16D C17D 119.6(7) . .
C21D C17D C16D 120.8(7) . .
C21D C17D N18D 119.8(7) . .
C16D C17D N18D 119.4(7) . .
O19D N18D O20D 123.2(7) . .
O19D N18D C17D 118.9(8) . .
O20D N18D C17D 117.8(7) . .
C17D C21D C12D 120.7(7) . .
O11S C12S C13S 121.3 . .
O11S C12S C11S 107.3 . .
C13S C12S C11S 131.3 . .
C23S C21S C22S 82.3 2_656 .
C23S C21S C22S 62.8 2_656 2_656
C22S C21S C22S 57.7 . 2_656
O21S C22S C23S 113.9 . .
O21S C22S C21S 114.3 . .
C23S C22S C21S 120.3 . .
O21S C22S C22S 176.6 . 2_656
C23S C22S C22S 67.6 . 2_656
C21S C22S C22S 66.3 . 2_656
O21S C22S C21S 123.2 . 2_656
C23S C22S C21S 36.1 . 2_656
C21S C22S C21S 122.3 . 2_656
C22S C22S C21S 56.0 2_656 2_656
O21S C22S C23S 123.3 . 2_656
C23S C22S C23S 122.7 . 2_656
C21S C22S C23S 35.6 . 2_656
C22S C22S C23S 55.1 2_656 2_656
C21S C22S C23S 102.0 2_656 2_656
C21S C23S C22S 81.1 2_656 .
C21S C23S C22S 62.1 2_656 2_656
C22S C23S C22S 57.3 . 2_656

loop_
_geom_bond_atom_site_label_1
_geom_bond_atom_site_label_2
_geom_bond_distance
_geom_bond_site_symmetry_2
Co1 O14C 1.944(5) .
Co1 O21 1.978(5) .
Co1 O14B 2.002(5) .
Co1 N9C 2.048(5) .
Co1 O1D 2.203(5) .
Co2 O1B 1.977(5) .
Co2 O1D 1.990(4) .
Co2 O22 2.043(5) .
Co2 O12 2.066(5) .
Co2 O14D 2.127(5) .
Co2 O14B 2.183(4) .
Co3 O14A 1.933(5) .
Co3 O11 1.975(5) .
Co3 O14D 2.010(5) .
Co3 N9A 2.041(6) .
Co3 O1B 2.220(5) .
O11 C11 1.271(8) .
O12 C11 1.234(8) .
C11 C12 1.529(9) .
C12 C14 1.481(16) .
C12 C151 1.496(15) .
C12 C131 1.499(15) .
C12 C141 1.507(15) .
C12 C13 1.507(16) .
C12 C15 1.523(17) .
O21 C21 1.264(8) .
O22 C21 1.253(8) .
C21 C22 1.523(9) .
C22 C25 1.494(11) .
C22 C23 1.513(10) .
C22 C24 1.524(10) .
O1C N2C 1.260(7) .
N2C C11C 1.406(8) .
N2C C3C 1.498(9) .
C3C C4C 1.517(11) .
C3C C5C 1.520(10) .
C3C C6C 1.538(10) .
C6C N9C 1.509(8) .
C6C C8C 1.528(11) .
C6C C7C 1.537(10) .
N9C C11C 1.307(8) .
C11C C12C 1.466(9) .
C12C C21C 1.396(9) .
C12C C13C 1.422(9) .
C13C O14C 1.303(8) .
C13C C15C 1.418(9) .
C15C C16C 1.358(10) .
C16C C17C 1.378(10) .
C17C C21C 1.371(9) .
C17C N18C 1.464(9) .
N18C O20C 1.204(8) .
N18C O19C 1.233(8) .
O1A N2A 1.281(7) .
N2A C11A 1.401(8) .
N2A C3A 1.487(9) .
C3A C5A 1.531(11) .
C3A C6A 1.536(10) .
C3A C4A 1.559(11) .
C6A N9A 1.491(9) .
C6A C7A 1.507(10) .
C6A C8A 1.539(10) .
N9A C11A 1.303(8) .
C11A C12A 1.461(9) .
C12A C21A 1.389(10) .
C12A C13A 1.419(10) .
C13A O14A 1.303(8) .
C13A C15A 1.409(10) .
C15A C16A 1.369(11) .
C16A C17A 1.359(11) .
C17A C21A 1.375(11) .
C17A N18A 1.441(11) .
N18A O20A 1.200(10) .
N18A O19A 1.216(10) .
O1B N2B 1.347(6) .
N2B C11B 1.299(8) .
N2B C3B 1.510(8) .
C3B C4B 1.507(10) .
C3B C6B 1.523(10) .
C3B C5B 1.534(11) .
C6B N9B 1.492(9) .
C6B C8B 1.518(11) .
C6B C7B 1.538(12) .
N9B C11B 1.377(8) .
C11B C12B 1.449(9) .
C12B C21B 1.396(9) .
C12B C13B 1.424(9) .
C13B O14B 1.301(7) .
C13B C15B 1.412(9) .
C15B C16B 1.361(9) .
C16B C17B 1.402(10) .
C17B C21B 1.373(10) .
C17B N18B 1.451(10) .
N18B O20B 1.203(9) .
N18B O19B 1.227(9) .
O1D N2D 1.346(6) .
N2D C11D 1.283(9) .
N2D C3D 1.488(8) .
C3D C4D 1.404(12) .
C3D C6D 1.461(12) .
C3D C5D 1.497(12) .
C6D C8D 1.438(11) .
C6D N9D 1.483(11) .
C6D C7D 1.653(14) .
N9D C11D 1.380(9) .
C11D C12D 1.465(9) .
C12D C21D 1.391(9) .
C12D C13D 1.408(9) .
C13D O14D 1.332(7) .
C13D C15D 1.391(9) .
C15D C16D 1.375(9) .
C16D C17D 1.376(10) .
C17D C21D 1.363(10) .
C17D N18D 1.462(9) .
N18D O19D 1.220(9) .
N18D O20D 1.229(8) .
O11S C12S 1.3199 .
C12S C13S 1.3671 .
C12S C11S 1.5429 .
O21S C22S 1.2877 .
C21S C23S 0.9985 2_656
C21S C22S 1.5143 .
C21S C22S 1.6741 2_656
C22S C23S 1.5063 .
C22S C22S 1.5448 2_656
C22S C21S 1.6740 2_656
C22S C23S 1.6981 2_656
C23S C21S 0.9985 2_656
C23S C22S 1.6981 2_656

loop_
_geom_hbond_atom_site_label_D
_geom_hbond_atom_site_label_H
_geom_hbond_atom_site_label_A
_geom_hbond_distance_DH
_geom_hbond_distance_HA
_geom_hbond_distance_DA
_geom_hbond_angle_DHA
_geom_hbond_site_symmetry_A
N9B H9BA O19B 0.90 2.29 3.104(9) 151.0 2_756
